data_1560572
loop_
_publ_author_name
'Ludwig, Jennifer'
'Nordlund, Dennis'
'Doeff, Marca M.'
'Nilges, Tom'

_publ_section_title
;
 Synthesis and characterization of metastable, 20 nm-sized Pna 2 1 -LiCoPO
 4 nanospheres
;
_journal_name_full 'Journal of Solid State Chemistry'
_journal_page_first 9
_journal_page_last 17
_journal_paper_doi 10.1016/j.jssc.2017.01.015
_journal_volume 248
_journal_year 2017
_chemical_formula_analytical 'Co1.03 Li0.95 O4 P1'
_chemical_formula_structural 'Co1.03 Li0.95 O4 P1'
_chemical_formula_sum 'Co1.03 Li0.95 O4 P'
_chemical_formula_weight 162.1
_chemical_name_common 'lithium cobalt phosphate'
_space_group_IT_number 33
_space_group_name_Hall 'P 2c -2n'
_space_group_name_H-M_alt 'P n a 21'
_symmetry_cell_setting orthorhombic
_symmetry_Int_Tables_number 33
_symmetry_space_group_name_Hall 'P 2c -2n'
_symmetry_space_group_name_H-M 'P n a 21'
_cell_angle_alpha 90
_cell_angle_beta 90
_cell_angle_gamma 90
_cell_formula_units_Z 4
_cell_length_a 10.035(4)
_cell_length_b 4.967(2)
_cell_length_c 6.716(2)
_cell_measurement_temperature 298
_cell_volume 334.8(2)
_diffrn_ambient_temperature 298
_diffrn_detector 'linear PSD'
_diffrn_detector_type 'Dectris MYTHEN DCS 1K'
_diffrn_measurement_device 'X-ray powder diffractometer'
_diffrn_measurement_device_type 'Stoe STADI P'
_diffrn_radiation_monochromator Ge(111)
_diffrn_radiation_probe x-ray
_diffrn_radiation_type 'Mo K\a1'
_diffrn_radiation_wavelength 0.70930
_exptl_absorpt_coefficient_mu 5.542
_exptl_absorpt_correction_type cylinder
_exptl_absorpt_process_details 'Cromer, D. T.; Liberman, D. A., Acta Crystallogr., Sect. A 1981, A37, (2), 267-268.'
_exptl_crystal_density_diffrn 3.2162
_exptl_crystal_F_000 306
_pd_char_colour blue
_pd_char_particle_morphology 'fine powder'
_pd_instr_location
;Technical University of Munich
Department of Chemistry 
Lichtenbergstr. 4 
85747 Garching 
Germany 
;
_pd_meas_2theta_range_inc 0.015
_pd_meas_2theta_range_max 60.034
_pd_meas_2theta_range_min 3.019
_pd_meas_number_of_points 3802
_pd_meas_scan_method step
_pd_proc_2theta_range_inc 0.015
_pd_proc_2theta_range_max 60.034
_pd_proc_2theta_range_min 3.019
_pd_proc_ls_background_function '35 Chebyshev polynoms'
_pd_proc_ls_pref_orient_corr none
_pd_proc_ls_profile_function Pseudo-Voigt
_pd_proc_ls_prof_R_factor 0.0260
_pd_proc_ls_prof_wR_expected 0.0278
_pd_proc_ls_prof_wR_factor 0.0345
_pd_spec_mounting 'sealed 0.5 mm capillary'
_pd_spec_mount_mode transmission
_pd_spec_shape cylinder
_refine_ls_goodness_of_fit_all 1.27
_refine_ls_number_constraints 1
_refine_ls_number_parameters 71
_refine_ls_number_restraints 0
_refine_ls_R_factor_all 0.0213
_refine_ls_R_factor_gt 0.0213
_refine_ls_shift/su_max 0.0294
_refine_ls_shift/su_mean 0.0036
_refine_ls_weighting_scheme sigma
_refine_ls_wR_factor_all 0.0250
_refine_ls_wR_factor_gt 0.0250
_cod_data_source_file JSSC-2017-248-9.cif
_cod_data_source_block nano-sized_Pna21-LiCoPO4
_cod_depositor_comments
;
The following automatic conversions were performed:

data item '_diffrn_radiation_probe' value 'X-ray' was changed to
'x-ray' in accordance with the built-in table derived from the CIF
Core dictionary named 'cif_core.dic' version 2.4.5 last updated on
2014-11-21.

Automatic conversion script
Id: cif_fix_values 8369 2020-08-20 11:38:08Z andrius 
;
_cod_original_sg_symbol_Hall 'P -2xabc;-2yab;2zc'
_cod_original_formula_sum 'Co1.03 Li0.95 O4 P1'
_cod_database_code 1560572

loop_
_space_group_symop_id
_space_group_symop_operation_xyz
1 x,y,z
2 -x,-y,z+1/2
3 x+1/2,-y+1/2,z
4 -x+1/2,y+1/2,z+1/2

loop_
_atom_site_label
_atom_site_type_symbol
_atom_site_fract_x
_atom_site_fract_y
_atom_site_fract_z
_atom_site_adp_type
_atom_site_U_iso_or_equiv
_atom_site_site_symmetry_multiplicity
_atom_site_occupancy
_atom_site_calc_flag
_atom_site_refinement_flags
_atom_site_disorder_assembly
_atom_site_disorder_group
Li1 Li 0.15412 0.18989 0.51848 Uiso 0.0139 4 0.952(8) d . . .
Co1 Co 0.15412 0.18989 0.51848 Uiso 0.0139 4 0.048(8) d . . .
Co2 Co 0.1544(12) 0.199(3) 0 Uiso 0.019(6) 4 0.979(12) d . . .
P1 P 0.403(4) 0.233(9) 0.2404(17) Uiso 0.012(3) 4 1 d . . .
O1 O 0.080(6) 0.269(10) 0.259(9) Uiso 0.009(2) 4 1 d . . .
O2 O 0.084(4) 0.323(5) 0.791(5) Uiso 0.007(2) 4 1 d . . .
O3 O 0.365(3) 0.285(9) 0.528(9) Uiso 0.008(2) 4 1 d . . .
O4 O 0.311(2) 0.273(6) 0.051(6) Uiso 0.006(2) 4 1 d . . .

loop_
_atom_type_symbol
_atom_type_scat_dispersion_real
_atom_type_scat_dispersion_imag
_atom_type_scat_source
Co 0.3505 0.9773 'International Tables Vol C tables 4.2.6.8 and 6.1.1.1'
Li 0.0000 0.0001 'International Tables Vol C tables 4.2.6.8 and 6.1.1.1'
O 0.0113 0.0062 'International Tables Vol C tables 4.2.6.8 and 6.1.1.1'
P 0.1037 0.0957 'International Tables Vol C tables 4.2.6.8 and 6.1.1.1'

loop_
_geom_angle_atom_site_label_1
_geom_angle_atom_site_label_2
_geom_angle_atom_site_label_3
_geom_angle_site_symmetry_1
_geom_angle_site_symmetry_2
_geom_angle_site_symmetry_3
_geom_angle
O1 Li1 O2 . . . 126.8(19)
O1 Li1 O3 . . . 111(3)
O1 Li1 O4 . . 4_545 111.1(18)
O2 Li1 O3 . . . 104(2)
O2 Li1 O4 . . 4_545 106.0(13)
O3 Li1 O4 . . 4_545 92.7(14)
O1 Co1 O2 . . . 126.8(19)
O1 Co1 O3 . . . 111(3)
O1 Co1 O4 . . 4_545 111.1(18)
O2 Co1 O3 . . . 104(2)
O2 Co1 O4 . . 4_545 106.0(13)
O3 Co1 O4 . . 4_545 92.7(14)
O1 Co2 O2 . . 1_554 121(2)
O1 Co2 O3 . . 4_544 94(2)
O1 Co2 O4 . . . 98(2)
O2 Co2 O3 1_554 . 4_544 113(2)
O2 Co2 O4 1_554 . . 119.5(18)
O3 Co2 O4 4_544 . . 107.0(15)
O1 P1 O2 3_555 . 4_544 85(2)
O1 P1 O3 3_555 . . 97(2)
O1 P1 O4 3_555 . . 130(3)
O2 P1 O3 4_544 . . 89(2)
O2 P1 O4 4_544 . . 107(2)
O3 P1 O4 . . . 130(3)

loop_
_geom_bond_atom_site_label_1
_geom_bond_atom_site_label_2
_geom_bond_site_symmetry_1
_geom_bond_site_symmetry_2
_geom_bond_distance
Li1 O1 . . 1.94(6)
Li1 O2 . . 2.07(3)
Li1 O3 . . 2.17(3)
Li1 O4 . 4_545 2.11(3)
Co1 O1 . . 1.94(6)
Co1 O2 . . 2.07(3)
Co1 O3 . . 2.17(3)
Co1 O4 . 4_545 2.11(3)
Co2 O1 . . 1.92(6)
Co2 O2 . 1_554 1.69(3)
Co2 O3 . 4_544 2.07(5)
Co2 O4 . . 1.65(3)
P1 O1 . 3_555 1.77(7)
P1 O2 . 4_544 2.07(5)
P1 O3 . . 1.99(7)
P1 O4 . . 1.59(4)
